data_1574803
loop_
_publ_author_name
'Wu, Yichen'
'Qian, Hao-Yang'
'Zhang, Heng'
'Zou, Jian-Ye'
'Wu, Qing-Yan'
'Nie, Xiao-Xue'
'Zheng, Long'
'Peng, Qian'
'Wang, Peng'

_publ_section_title
;
 Rh-catalyzed enantioselective hydrosilylation of unactivated alkenes.
;
_journal_issue 27
_journal_name_full 'Chemical science'
_journal_page_first 12594
_journal_page_last 12602
_journal_paper_doi 10.1039/d5sc02711j
_journal_volume 16
_journal_year 2025
_chemical_absolute_configuration rmad
_chemical_formula_moiety 'C26 H27 N O2 Si'
_chemical_formula_sum 'C26 H27 N O2 Si'
_chemical_formula_weight 413.57
_space_group_crystal_system monoclinic
_space_group_IT_number 4
_space_group_name_Hall 'P 2yb'
_space_group_name_H-M_alt 'P 1 21 1'
_atom_sites_solution_hydrogens geom
_atom_sites_solution_primary dual
_audit_creation_date 2024-01-03
_audit_creation_method
;
Olex2 1.5
(compiled 2023.08.24 svn.re1ec1418 for OlexSys, GUI svn.r6817)
;
_audit_update_record
;
2024-10-24 deposited with the CCDC.	2025-06-05 downloaded from the CCDC.
;
_cell_angle_alpha 90
_cell_angle_beta 105.139(3)
_cell_angle_gamma 90
_cell_formula_units_Z 4
_cell_length_a 12.9119(10)
_cell_length_b 7.9060(7)
_cell_length_c 22.6326(18)
_cell_measurement_reflns_used 9963
_cell_measurement_temperature 173.00
_cell_measurement_theta_max 54.475
_cell_measurement_theta_min 3.128
_cell_volume 2230.2(3)
_computing_cell_refinement 'SAINT V8.40B (?, 2016)'
_computing_data_reduction 'SAINT V8.40B (?, 2016)'
_computing_molecular_graphics 'Olex2 1.5 (Dolomanov et al., 2009)'
_computing_publication_material 'Olex2 1.5 (Dolomanov et al., 2009)'
_computing_structure_refinement 'SHELXL 2018/3 (Sheldrick, 2015)'
_computing_structure_solution 'SHELXT  (Sheldrick, 2015)'
_diffrn_ambient_temperature 173.00
_diffrn_measured_fraction_theta_full 0.997
_diffrn_measured_fraction_theta_max 0.992
_diffrn_measurement_device_type 'Bruker D8 Venture'
_diffrn_measurement_method '\f and \w scans'
_diffrn_radiation_type GaK\a
_diffrn_radiation_wavelength 1.34139
_diffrn_reflns_av_R_equivalents 0.0791
_diffrn_reflns_av_unetI/netI 0.0793
_diffrn_reflns_Laue_measured_fraction_full 0.997
_diffrn_reflns_Laue_measured_fraction_max 0.992
_diffrn_reflns_limit_h_max 15
_diffrn_reflns_limit_h_min -15
_diffrn_reflns_limit_k_max 9
_diffrn_reflns_limit_k_min -9
_diffrn_reflns_limit_l_max 27
_diffrn_reflns_limit_l_min -27
_diffrn_reflns_number 36515
_diffrn_reflns_point_group_measured_fraction_full 0.955
_diffrn_reflns_point_group_measured_fraction_max 0.946
_diffrn_reflns_theta_full 53.594
_diffrn_reflns_theta_max 55.115
_diffrn_reflns_theta_min 3.085
_diffrn_source_current 2.57
_diffrn_source_power 0.17933459999999998
_diffrn_source_voltage 69.78
_diffrn_standards_number 0
_exptl_absorpt_coefficient_mu 0.708
_exptl_absorpt_correction_T_max 0.7508
_exptl_absorpt_correction_T_min 0.5413
_exptl_absorpt_correction_type multi-scan
_exptl_absorpt_process_details
;
SADABS-2016/2 (Bruker,2016/2) was used for absorption correction.
wR2(int) was 0.1387 before and 0.0885 after correction.
The Ratio of minimum to maximum transmission is 0.7210.
The \l/2 correction factor is Not present.
;
_exptl_crystal_colour colourless
_exptl_crystal_colour_primary colourless
_exptl_crystal_density_diffrn 1.232
_exptl_crystal_description block
_exptl_crystal_F_000 880
_exptl_crystal_size_max 0.17
_exptl_crystal_size_mid 0.17
_exptl_crystal_size_min 0.05
_refine_diff_density_max 1.992
_refine_diff_density_min -0.699
_refine_diff_density_rms 0.096
_refine_ls_abs_structure_details
;
 Flack x determined using 1735 quotients [(I+)-(I-)]/[(I+)+(I-)]
 (Parsons, Flack and Wagner, Acta Cryst. B69 (2013) 249-259).
;
_refine_ls_abs_structure_Flack 0.12(3)
_refine_ls_extinction_coef 0.0038(11)
_refine_ls_extinction_expression Fc^*^=kFc[1+0.001xFc^2^\l^3^/sin(2\q)]^-1/4^
_refine_ls_extinction_method 'SHELXL-2018/3 (Sheldrick 2018)'
_refine_ls_goodness_of_fit_ref 1.022
_refine_ls_hydrogen_treatment constr
_refine_ls_matrix_type full
_refine_ls_number_parameters 546
_refine_ls_number_reflns 8087
_refine_ls_number_restraints 1
_refine_ls_restrained_S_all 1.021
_refine_ls_R_factor_all 0.1396
_refine_ls_R_factor_gt 0.1022
_refine_ls_shift/su_max 0.001
_refine_ls_shift/su_mean 0.000
_refine_ls_structure_factor_coef Fsqd
_refine_ls_weighting_details 'w=1/[\s^2^(Fo^2^)+(0.1507P)^2^+5.6434P] where P=(Fo^2^+2Fc^2^)/3'
_refine_ls_weighting_scheme calc
_refine_ls_wR_factor_gt 0.2663
_refine_ls_wR_factor_ref 0.2951
_reflns_Friedel_coverage 0.770
_reflns_Friedel_fraction_full 0.906
_reflns_Friedel_fraction_max 0.892
_reflns_number_gt 5780
_reflns_number_total 8087
_reflns_threshold_expression 'I > 2\s(I)'
_cod_data_source_file d5sc02711j2.cif
_cod_data_source_block mj24004_0m
_cod_depositor_comments 'Adding full bibliography for 1574803.cif.'
_cod_database_code 1574803
_shelx_shelxl_version_number 2018/3
_shelx_space_group_comment
;
The symmetry employed for this shelxl refinement is uniquely defined
by the following loop, which should always be used as a source of
symmetry information in preference to the above space-group names.
They are only intended as comments.
;
_shelx_estimated_absorpt_t_max 0.965
_shelx_estimated_absorpt_t_min 0.889
_olex2_refinement_description
;
1. Fixed Uiso
 At 1.2 times of:
  All C(H) groups, All C(H,H) groups, All Si(H) groups
 At 1.5 times of:
  All C(H,H,H) groups
2.a Ternary CH refined with riding coordinates:
 Si1(H1), Si1A(H1AA)
2.b Secondary CH2 refined with riding coordinates:
 C1(H1A,H1B), C2(H2A,H2B), C3(H3A,H3B), C4(H4A,H4B), C1A(H1AB,H1AC), C2A(H2AA,
 H2AB), C3A(H3AA,H3AB), C4A(H4AA,H4AB)
2.c Aromatic/amide H refined with riding coordinates:
 C7(H7), C8(H8), C9(H9), C10(H10), C15(H15), C16(H16), C17(H17), C22(H22),
 C23(H23), C24(H24), C25(H25), C26(H26), C7A(H7A), C8A(H8A), C9A(H9A),
 C10A(H10A), C15A(H15A), C16A(H16A), C17A(H17A), C22A(H22A), C23A(H23A),
 C24A(H24A), C25A(H25A), C26A(H26A)
2.d Idealised Me refined as rotating group:
 C19(H19A,H19B,H19C), C20(H20A,H20B,H20C), C19A(H19D,H19E,H19F), C20A(H20D,
 H20E,H20F)
;
_olex2_submission_special_instructions 'No special instructions were received'

loop_
_space_group_symop_operation_xyz
'x, y, z'
'-x, y+1/2, -z'

loop_
_atom_site_label
_atom_site_type_symbol
_atom_site_fract_x
_atom_site_fract_y
_atom_site_fract_z
_atom_site_U_iso_or_equiv
_atom_site_adp_type
_atom_site_occupancy
_atom_site_site_symmetry_order
_atom_site_calc_flag
_atom_site_refinement_flags_posn
_atom_site_refinement_flags_adp
_atom_site_refinement_flags_occupancy
_atom_site_disorder_assembly
_atom_site_disorder_group
Si1 Si 0.8379(2) 0.3841(4) 0.81372(11) 0.0436(7) Uani 1 1 d . . . . .
H1 H 0.795532 0.295398 0.828583 0.052 Uiso 1 1 calc R U . . .
O1 O 0.5017(5) 0.1767(9) 0.4844(3) 0.0513(18) Uani 1 1 d . . . . .
O2 O 0.3425(5) 0.5013(9) 0.6032(3) 0.0503(17) Uani 1 1 d . . . . .
N1 N 0.4401(6) 0.3217(10) 0.5573(4) 0.0410(18) Uani 1 1 d . . . . .
C1 C 0.7517(7) 0.4644(13) 0.7401(4) 0.043(2) Uani 1 1 d . . . . .
H1A H 0.710808 0.563205 0.748589 0.052 Uiso 1 1 calc R U . . .
H1B H 0.798441 0.503988 0.714460 0.052 Uiso 1 1 calc R U . . .
C2 C 0.6717(7) 0.3329(12) 0.7032(4) 0.041(2) Uani 1 1 d . . . . .
H2A H 0.712693 0.235113 0.693922 0.050 Uiso 1 1 calc R U . . .
H2B H 0.625969 0.291540 0.729095 0.050 Uiso 1 1 calc R U . . .
C3 C 0.5995(7) 0.3993(12) 0.6434(4) 0.040(2) Uani 1 1 d . . . . .
H3A H 0.560964 0.501257 0.651696 0.049 Uiso 1 1 calc R U . . .
H3B H 0.643783 0.431991 0.615561 0.049 Uiso 1 1 calc R U . . .
C4 C 0.5189(7) 0.2654(13) 0.6130(4) 0.044(2) Uani 1 1 d . . . . .
H4A H 0.558413 0.167365 0.602591 0.053 Uiso 1 1 calc R U . . .
H4B H 0.479983 0.226206 0.642803 0.053 Uiso 1 1 calc R U . . .
C5 C 0.4376(6) 0.2702(12) 0.4978(4) 0.039(2) Uani 1 1 d . . . . .
C6 C 0.3426(6) 0.3554(11) 0.4575(4) 0.037(2) Uani 1 1 d . . . . .
C7 C 0.3000(8) 0.3424(12) 0.3940(5) 0.047(2) Uani 1 1 d . . . . .
H7 H 0.332045 0.272795 0.369474 0.056 Uiso 1 1 calc R U . . .
C8 C 0.2074(8) 0.4379(14) 0.3687(5) 0.050(2) Uani 1 1 d . . . . .
H8 H 0.176918 0.436100 0.325697 0.060 Uiso 1 1 calc R U . . .
C9 C 0.1600(8) 0.5342(14) 0.4052(5) 0.051(3) Uani 1 1 d . . . . .
H9 H 0.097098 0.596740 0.386572 0.062 Uiso 1 1 calc R U . . .
C10 C 0.2012(7) 0.5429(12) 0.4684(5) 0.044(2) Uani 1 1 d . . . . .
H10 H 0.167345 0.607996 0.493311 0.053 Uiso 1 1 calc R U . . .
C11 C 0.2943(7) 0.4515(12) 0.4932(4) 0.039(2) Uani 1 1 d . . . . .
C12 C 0.3574(7) 0.4326(12) 0.5578(5) 0.043(2) Uani 1 1 d . . . . .
C13 C 0.8739(8) 0.5487(14) 0.8751(4) 0.046(2) Uani 1 1 d . . . . .
C14 C 0.9266(8) 0.6977(15) 0.8642(4) 0.051(3) Uani 1 1 d . . . . .
C15 C 0.9489(9) 0.8279(15) 0.9092(5) 0.062(3) Uani 1 1 d . . . . .
H15 H 0.981901 0.929658 0.901189 0.075 Uiso 1 1 calc R U . . .
C16 C 0.9231(10) 0.8083(17) 0.9648(5) 0.066(3) Uani 1 1 d . . . . .
H16 H 0.940967 0.893220 0.995503 0.079 Uiso 1 1 calc R U . . .
C17 C 0.8719(9) 0.6651(16) 0.9742(5) 0.056(3) Uani 1 1 d . . . . .
H17 H 0.852077 0.654219 1.011544 0.067 Uiso 1 1 calc R U . . .
C18 C 0.8470(8) 0.5345(14) 0.9327(4) 0.045(2) Uani 1 1 d . . . . .
C19 C 0.7919(11) 0.378(2) 0.9488(5) 0.074(4) Uani 1 1 d . . . . .
H19A H 0.790582 0.383217 0.991811 0.110 Uiso 1 1 calc R U . . .
H19B H 0.831406 0.276715 0.942124 0.110 Uiso 1 1 calc R U . . .
H19C H 0.718289 0.372212 0.922730 0.110 Uiso 1 1 calc R U . . .
C20 C 0.9581(10) 0.7263(17) 0.8059(5) 0.065(3) Uani 1 1 d . . . . .
H20A H 0.996195 0.626658 0.796681 0.098 Uiso 1 1 calc R U . . .
H20B H 1.005051 0.825474 0.810355 0.098 Uiso 1 1 calc R U . . .
H20C H 0.893589 0.745620 0.772443 0.098 Uiso 1 1 calc R U . . .
C21 C 0.9611(8) 0.2789(13) 0.8033(5) 0.048(2) Uani 1 1 d . . . . .
C22 C 0.9691(8) 0.2152(14) 0.7477(5) 0.048(2) Uani 1 1 d . . . . .
H22 H 0.911186 0.232223 0.712371 0.058 Uiso 1 1 calc R U . . .
C23 C 1.0593(9) 0.1267(16) 0.7418(5) 0.058(3) Uani 1 1 d . . . . .
H23 H 1.061531 0.084200 0.702861 0.070 Uiso 1 1 calc R U . . .
C24 C 1.1465(10) 0.0999(16) 0.7925(6) 0.062(3) Uani 1 1 d . . . . .
H24 H 1.207364 0.037003 0.789049 0.074 Uiso 1 1 calc R U . . .
C25 C 1.1412(9) 0.1690(17) 0.8488(5) 0.060(3) Uani 1 1 d . . . . .
H25 H 1.200281 0.155287 0.883665 0.073 Uiso 1 1 calc R U . . .
C26 C 1.0530(8) 0.2554(16) 0.8544(5) 0.055(3) Uani 1 1 d . . . . .
H26 H 1.052206 0.301352 0.893049 0.066 Uiso 1 1 calc R U . . .
Si1A Si 0.4025(3) 0.4512(4) 0.79105(15) 0.0612(9) Uani 1 1 d . . . . .
H1AA H 0.445061 0.352518 0.782760 0.073 Uiso 1 1 calc R U . . .
O1A O 0.0069(6) 0.7886(10) 0.4967(4) 0.060(2) Uani 1 1 d . . . . .
O2A O -0.1490(5) 0.4612(10) 0.6167(3) 0.0517(17) Uani 1 1 d . . . . .
N1A N -0.0540(6) 0.6412(11) 0.5696(4) 0.046(2) Uani 1 1 d . . . . .
C1A C 0.2759(9) 0.4528(17) 0.7287(5) 0.066(3) Uani 1 1 d . . . . .
H1AB H 0.297160 0.418468 0.691479 0.079 Uiso 1 1 calc R U . . .
H1AC H 0.233002 0.357893 0.738289 0.079 Uiso 1 1 calc R U . . .
C2A C 0.1958(10) 0.597(2) 0.7080(6) 0.074(4) Uani 1 1 d . . . . .
H2AA H 0.234612 0.699796 0.700977 0.089 Uiso 1 1 calc R U . . .
H2AB H 0.160066 0.622133 0.740746 0.089 Uiso 1 1 calc R U . . .
C3A C 0.1098(8) 0.5501(15) 0.6483(5) 0.056(3) Uani 1 1 d . . . . .
H3AA H 0.146146 0.522513 0.615996 0.067 Uiso 1 1 calc R U . . .
H3AB H 0.070835 0.447777 0.655720 0.067 Uiso 1 1 calc R U . . .
C4A C 0.0287(8) 0.6931(16) 0.6254(5) 0.060(3) Uani 1 1 d . . . . .
H4AA H -0.006500 0.723426 0.657947 0.071 Uiso 1 1 calc R U . . .
H4AB H 0.066879 0.794442 0.616314 0.071 Uiso 1 1 calc R U . . .
C5A C -0.0549(7) 0.6956(12) 0.5106(5) 0.045(2) Uani 1 1 d . . . . .
C6A C -0.1524(7) 0.6115(12) 0.4695(5) 0.042(2) Uani 1 1 d . . . . .
C7A C -0.1925(8) 0.6171(14) 0.4069(5) 0.051(3) Uani 1 1 d . . . . .
H7A H -0.158727 0.682593 0.382068 0.062 Uiso 1 1 calc R U . . .
C8A C -0.2833(8) 0.5242(15) 0.3817(5) 0.054(3) Uani 1 1 d . . . . .
H8A H -0.313133 0.526790 0.338594 0.065 Uiso 1 1 calc R U . . .
C9A C -0.3323(8) 0.4270(13) 0.4174(5) 0.050(3) Uani 1 1 d . . . . .
H9A H -0.394217 0.362758 0.398434 0.060 Uiso 1 1 calc R U . . .
C10A C -0.2922(7) 0.4216(12) 0.4812(5) 0.044(2) Uani 1 1 d . . . . .
H10A H -0.326148 0.357136 0.506234 0.053 Uiso 1 1 calc R U . . .
C11A C -0.2015(7) 0.5143(12) 0.5054(4) 0.038(2) Uani 1 1 d . . . . .
C12A C -0.1373(7) 0.5296(12) 0.5703(5) 0.042(2) Uani 1 1 d . . . . .
C13A C 0.3870(9) 0.4205(13) 0.8709(4) 0.050(2) Uani 1 1 d . . . . .
C14A C 0.3340(11) 0.5378(19) 0.8984(6) 0.074(4) Uani 1 1 d . . . . .
C15A C 0.3171(12) 0.517(2) 0.9559(6) 0.090(5) Uani 1 1 d . . . . .
H15A H 0.280881 0.598608 0.974125 0.108 Uiso 1 1 calc R U . . .
C16A C 0.3609(13) 0.355(2) 0.9867(6) 0.083(5) Uani 1 1 d . . . . .
H16A H 0.351702 0.334040 1.026381 0.100 Uiso 1 1 calc R U . . .
C17A C 0.4109(12) 0.241(2) 0.9631(6) 0.082(5) Uani 1 1 d . . . . .
H17A H 0.437853 0.141677 0.985579 0.098 Uiso 1 1 calc R U . . .
C18A C 0.4253(11) 0.2659(19) 0.9018(6) 0.075(4) Uani 1 1 d . . . . .
C19A C 0.4831(12) 0.128(2) 0.8809(7) 0.089(4) Uani 1 1 d . . . . .
H19D H 0.433529 0.065876 0.847926 0.134 Uiso 1 1 calc R U . . .
H19E H 0.512835 0.051324 0.915119 0.134 Uiso 1 1 calc R U . . .
H19F H 0.541478 0.175360 0.865780 0.134 Uiso 1 1 calc R U . . .
C20A C 0.2935(14) 0.7040(19) 0.8664(7) 0.094(5) Uani 1 1 d . . . . .
H20D H 0.306384 0.705101 0.825645 0.141 Uiso 1 1 calc R U . . .
H20E H 0.331713 0.798626 0.890557 0.141 Uiso 1 1 calc R U . . .
H20F H 0.216445 0.714978 0.862591 0.141 Uiso 1 1 calc R U . . .
C21A C 0.4879(8) 0.6455(16) 0.7901(5) 0.054(3) Uani 1 1 d . . . . .
C22A C 0.4805(9) 0.7384(16) 0.7370(5) 0.058(3) Uani 1 1 d . . . . .
H22A H 0.423761 0.713184 0.701960 0.069 Uiso 1 1 calc R U . . .
C23A C 0.5509(8) 0.8641(15) 0.7326(5) 0.053(2) Uani 1 1 d . . . . .
H23A H 0.542586 0.925226 0.695545 0.064 Uiso 1 1 calc R U . . .
C24A C 0.6360(9) 0.9013(15) 0.7843(5) 0.055(3) Uani 1 1 d . . . . .
H24A H 0.686675 0.986833 0.782365 0.066 Uiso 1 1 calc R U . . .
C25A C 0.6446(8) 0.8120(15) 0.8376(5) 0.051(3) Uani 1 1 d . . . . .
H25A H 0.702021 0.835827 0.872441 0.061 Uiso 1 1 calc R U . . .
C26A C 0.5728(9) 0.6915(16) 0.8409(5) 0.056(3) Uani 1 1 d . . . . .
H26A H 0.579495 0.635177 0.878803 0.067 Uiso 1 1 calc R U . . .

loop_
_atom_site_aniso_label
_atom_site_aniso_U_11
_atom_site_aniso_U_22
_atom_site_aniso_U_33
_atom_site_aniso_U_23
_atom_site_aniso_U_13
_atom_site_aniso_U_12
Si1 0.0471(14) 0.0403(15) 0.0463(13) 0.0015(12) 0.0172(11) -0.0097(12)
O1 0.038(3) 0.051(5) 0.072(5) -0.009(3) 0.025(3) 0.009(3)
O2 0.050(4) 0.047(4) 0.060(4) -0.009(3) 0.025(3) -0.005(3)
N1 0.035(4) 0.036(5) 0.055(5) 0.000(3) 0.018(3) 0.000(3)
C1 0.040(5) 0.032(5) 0.060(6) -0.004(4) 0.018(4) -0.011(4)
C2 0.044(5) 0.033(5) 0.048(5) -0.004(4) 0.014(4) -0.005(4)
C3 0.039(4) 0.032(5) 0.054(5) -0.006(4) 0.018(4) -0.014(4)
C4 0.039(5) 0.035(5) 0.055(6) 0.005(4) 0.007(4) -0.004(4)
C5 0.026(4) 0.032(5) 0.063(6) 0.001(4) 0.020(4) -0.001(4)
C6 0.032(4) 0.024(5) 0.060(5) 0.003(4) 0.019(4) 0.003(4)
C7 0.050(5) 0.029(5) 0.068(6) -0.001(4) 0.028(5) 0.005(4)
C8 0.047(5) 0.041(6) 0.061(6) 0.003(5) 0.013(5) -0.002(5)
C9 0.032(5) 0.036(5) 0.084(8) 0.011(5) 0.012(5) -0.005(4)
C10 0.035(5) 0.032(5) 0.071(7) 0.004(4) 0.023(5) -0.002(4)
C11 0.030(4) 0.027(4) 0.064(6) -0.003(4) 0.020(4) -0.002(4)
C12 0.048(5) 0.023(5) 0.065(6) -0.001(4) 0.031(5) -0.007(4)
C13 0.048(5) 0.051(6) 0.040(5) 0.007(4) 0.010(4) -0.006(5)
C14 0.050(6) 0.062(7) 0.045(5) 0.000(5) 0.021(4) -0.010(5)
C15 0.066(7) 0.046(7) 0.076(8) -0.001(5) 0.020(6) -0.019(5)
C16 0.077(8) 0.066(8) 0.054(6) -0.004(6) 0.015(6) -0.004(7)
C17 0.055(6) 0.067(8) 0.046(6) -0.006(5) 0.014(5) -0.003(5)
C18 0.047(5) 0.044(6) 0.049(5) 0.006(4) 0.020(4) 0.000(4)
C19 0.087(8) 0.083(9) 0.054(6) 0.010(7) 0.025(6) -0.018(8)
C20 0.072(7) 0.070(8) 0.059(7) 0.008(6) 0.025(6) -0.032(7)
C21 0.057(6) 0.036(6) 0.056(6) 0.004(4) 0.026(5) -0.014(5)
C22 0.045(5) 0.044(6) 0.055(6) -0.001(5) 0.013(4) -0.002(5)
C23 0.057(7) 0.058(7) 0.062(7) 0.000(6) 0.017(5) -0.004(6)
C24 0.060(7) 0.047(7) 0.081(8) 0.005(6) 0.022(6) -0.002(5)
C25 0.048(6) 0.075(9) 0.055(6) 0.015(6) 0.007(5) -0.004(6)
C26 0.050(6) 0.062(8) 0.050(6) -0.001(5) 0.008(5) -0.005(5)
Si1A 0.072(2) 0.0493(17) 0.0701(19) -0.0012(15) 0.0329(16) -0.0010(16)
O1A 0.050(4) 0.043(4) 0.100(5) 0.006(4) 0.043(4) -0.010(3)
O2A 0.044(4) 0.056(4) 0.061(4) 0.002(4) 0.025(3) -0.004(3)
N1A 0.041(4) 0.038(5) 0.062(5) -0.005(4) 0.020(4) 0.000(4)
C1A 0.059(6) 0.067(8) 0.073(7) 0.018(6) 0.021(5) -0.027(6)
C2A 0.064(7) 0.093(11) 0.070(8) -0.030(7) 0.028(6) -0.014(7)
C3A 0.044(5) 0.057(7) 0.067(7) -0.014(5) 0.015(5) -0.006(5)
C4A 0.049(6) 0.051(7) 0.084(8) -0.022(6) 0.026(5) -0.002(5)
C5A 0.041(5) 0.028(5) 0.073(6) -0.002(4) 0.029(5) 0.007(4)
C6A 0.033(5) 0.028(5) 0.075(7) -0.001(4) 0.028(4) 0.010(4)
C7A 0.054(6) 0.042(6) 0.068(7) 0.005(5) 0.035(5) 0.012(5)
C8A 0.051(6) 0.049(6) 0.068(7) 0.000(5) 0.026(5) 0.008(5)
C9A 0.039(5) 0.032(6) 0.084(7) -0.002(5) 0.024(5) 0.009(4)
C10A 0.030(4) 0.031(6) 0.076(7) 0.000(4) 0.020(4) 0.004(4)
C11A 0.034(4) 0.025(4) 0.064(6) 0.001(4) 0.026(4) 0.006(4)
C12A 0.036(5) 0.029(5) 0.067(6) 0.000(4) 0.028(4) 0.009(4)
C13A 0.061(6) 0.039(6) 0.046(5) -0.003(4) 0.009(4) -0.002(5)
C14A 0.078(8) 0.069(9) 0.089(9) -0.016(7) 0.045(7) -0.013(7)
C15A 0.101(10) 0.124(14) 0.056(7) -0.030(8) 0.040(7) -0.053(10)
C16A 0.108(11) 0.092(12) 0.044(6) 0.008(7) 0.011(7) -0.041(10)
C17A 0.092(10) 0.104(13) 0.045(7) 0.010(7) 0.011(6) -0.041(9)
C18A 0.077(8) 0.065(9) 0.087(9) -0.012(7) 0.030(7) -0.019(7)
C19A 0.079(9) 0.071(10) 0.108(11) 0.009(9) 0.008(8) 0.010(8)
C20A 0.134(14) 0.058(9) 0.107(11) -0.005(8) 0.062(10) 0.023(9)
C21A 0.036(5) 0.067(8) 0.061(6) 0.017(5) 0.018(4) -0.010(5)
C22A 0.063(7) 0.055(7) 0.060(6) 0.010(5) 0.026(5) 0.008(6)
C23A 0.056(6) 0.044(6) 0.061(6) 0.013(5) 0.019(5) 0.003(5)
C24A 0.065(6) 0.039(6) 0.067(6) 0.004(5) 0.026(5) -0.006(5)
C25A 0.047(6) 0.054(7) 0.056(6) -0.003(5) 0.019(5) 0.001(5)
C26A 0.055(6) 0.061(7) 0.053(6) 0.002(5) 0.016(5) -0.008(6)

loop_
_atom_type_symbol
_atom_type_description
_atom_type_scat_dispersion_real
_atom_type_scat_dispersion_imag
_atom_type_scat_source
C C 0.0137 0.0067 'International Tables Vol C Tables 4.2.6.8 and 6.1.1.4'
H H 0.0000 0.0000 'International Tables Vol C Tables 4.2.6.8 and 6.1.1.4'
N N 0.0241 0.0134 'International Tables Vol C Tables 4.2.6.8 and 6.1.1.4'
O O 0.0389 0.0241 'International Tables Vol C Tables 4.2.6.8 and 6.1.1.4'
Si Si 0.2153 0.2529 'International Tables Vol C Tables 4.2.6.8 and 6.1.1.4'

loop_
_geom_angle_atom_site_label_1
_geom_angle_atom_site_label_2
_geom_angle_atom_site_label_3
_geom_angle
_geom_angle_site_symmetry_1
_geom_angle_site_symmetry_3
_geom_angle_publ_flag
C1 Si1 H1 106.8 . . ?
C1 Si1 C13 113.8(5) . . ?
C1 Si1 C21 111.7(5) . . ?
C13 Si1 H1 106.8 . . ?
C21 Si1 H1 106.8 . . ?
C21 Si1 C13 110.4(5) . . ?
C5 N1 C4 125.0(8) . . ?
C12 N1 C4 123.4(8) . . ?
C12 N1 C5 111.6(8) . . ?
Si1 C1 H1A 108.7 . . ?
Si1 C1 H1B 108.7 . . ?
H1A C1 H1B 107.6 . . ?
C2 C1 Si1 114.4(7) . . ?
C2 C1 H1A 108.7 . . ?
C2 C1 H1B 108.7 . . ?
C1 C2 H2A 108.6 . . ?
C1 C2 H2B 108.6 . . ?
H2A C2 H2B 107.6 . . ?
C3 C2 C1 114.5(8) . . ?
C3 C2 H2A 108.6 . . ?
C3 C2 H2B 108.6 . . ?
C2 C3 H3A 109.5 . . ?
C2 C3 H3B 109.5 . . ?
H3A C3 H3B 108.1 . . ?
C4 C3 C2 110.5(8) . . ?
C4 C3 H3A 109.5 . . ?
C4 C3 H3B 109.5 . . ?
N1 C4 C3 114.7(8) . . ?
N1 C4 H4A 108.6 . . ?
N1 C4 H4B 108.6 . . ?
C3 C4 H4A 108.6 . . ?
C3 C4 H4B 108.6 . . ?
H4A C4 H4B 107.6 . . ?
O1 C5 N1 125.2(9) . . ?
O1 C5 C6 129.4(9) . . ?
N1 C5 C6 105.4(7) . . ?
C7 C6 C5 129.5(8) . . ?
C11 C6 C5 108.7(8) . . ?
C11 C6 C7 121.8(8) . . ?
C6 C7 H7 121.8 . . ?
C6 C7 C8 116.3(9) . . ?
C8 C7 H7 121.8 . . ?
C7 C8 H8 119.4 . . ?
C9 C8 C7 121.1(10) . . ?
C9 C8 H8 119.4 . . ?
C8 C9 H9 118.9 . . ?
C8 C9 C10 122.2(9) . . ?
C10 C9 H9 118.9 . . ?
C9 C10 H10 121.7 . . ?
C11 C10 C9 116.6(9) . . ?
C11 C10 H10 121.7 . . ?
C6 C11 C10 122.0(9) . . ?
C6 C11 C12 107.8(8) . . ?
C10 C11 C12 130.2(9) . . ?
O2 C12 N1 125.4(9) . . ?
O2 C12 C11 128.1(9) . . ?
N1 C12 C11 106.5(8) . . ?
C14 C13 Si1 119.2(7) . . ?
C14 C13 C18 117.7(9) . . ?
C18 C13 Si1 123.1(8) . . ?
C13 C14 C15 119.6(9) . . ?
C13 C14 C20 122.3(10) . . ?
C15 C14 C20 118.1(10) . . ?
C14 C15 H15 119.5 . . ?
C16 C15 C14 121.0(11) . . ?
C16 C15 H15 119.5 . . ?
C15 C16 H16 120.8 . . ?
C17 C16 C15 118.4(11) . . ?
C17 C16 H16 120.8 . . ?
C16 C17 H17 118.1 . . ?
C16 C17 C18 123.9(10) . . ?
C18 C17 H17 118.1 . . ?
C13 C18 C19 121.3(10) . . ?
C17 C18 C13 119.4(10) . . ?
C17 C18 C19 119.3(9) . . ?
C18 C19 H19A 109.5 . . ?
C18 C19 H19B 109.5 . . ?
C18 C19 H19C 109.5 . . ?
H19A C19 H19B 109.5 . . ?
H19A C19 H19C 109.5 . . ?
H19B C19 H19C 109.5 . . ?
C14 C20 H20A 109.5 . . ?
C14 C20 H20B 109.5 . . ?
C14 C20 H20C 109.5 . . ?
H20A C20 H20B 109.5 . . ?
H20A C20 H20C 109.5 . . ?
H20B C20 H20C 109.5 . . ?
C22 C21 Si1 123.1(8) . . ?
C22 C21 C26 116.4(10) . . ?
C26 C21 Si1 120.5(8) . . ?
C21 C22 H22 119.0 . . ?
C21 C22 C23 122.1(10) . . ?
C23 C22 H22 119.0 . . ?
C22 C23 H23 119.6 . . ?
C22 C23 C24 120.7(11) . . ?
C24 C23 H23 119.6 . . ?
C23 C24 H24 121.1 . . ?
C23 C24 C25 117.8(11) . . ?
C25 C24 H24 121.1 . . ?
C24 C25 H25 119.3 . . ?
C26 C25 C24 121.3(10) . . ?
C26 C25 H25 119.3 . . ?
C21 C26 H26 119.2 . . ?
C25 C26 C21 121.6(10) . . ?
C25 C26 H26 119.2 . . ?
C1A Si1A H1AA 106.3 . . ?
C1A Si1A C13A 115.8(5) . . ?
C1A Si1A C21A 112.6(5) . . ?
C13A Si1A H1AA 106.3 . . ?
C13A Si1A C21A 108.9(5) . . ?
C21A Si1A H1AA 106.3 . . ?
C5A N1A C4A 123.5(9) . . ?
C12A N1A C4A 123.4(9) . . ?
C12A N1A C5A 113.0(8) . . ?
Si1A C1A H1AB 105.1 . . ?
Si1A C1A H1AC 105.1 . . ?
H1AB C1A H1AC 105.9 . . ?
C2A C1A Si1A 128.9(10) . . ?
C2A C1A H1AB 105.1 . . ?
C2A C1A H1AC 105.1 . . ?
C1A C2A H2AA 109.4 . . ?
C1A C2A H2AB 109.4 . . ?
C1A C2A C3A 111.2(11) . . ?
H2AA C2A H2AB 108.0 . . ?
C3A C2A H2AA 109.4 . . ?
C3A C2A H2AB 109.4 . . ?
C2A C3A H3AA 109.0 . . ?
C2A C3A H3AB 109.0 . . ?
H3AA C3A H3AB 107.8 . . ?
C4A C3A C2A 112.8(10) . . ?
C4A C3A H3AA 109.0 . . ?
C4A C3A H3AB 109.0 . . ?
N1A C4A C3A 111.0(9) . . ?
N1A C4A H4AA 109.4 . . ?
N1A C4A H4AB 109.4 . . ?
C3A C4A H4AA 109.4 . . ?
C3A C4A H4AB 109.4 . . ?
H4AA C4A H4AB 108.0 . . ?
O1A C5A N1A 127.3(10) . . ?
O1A C5A C6A 128.3(10) . . ?
N1A C5A C6A 104.5(8) . . ?
C7A C6A C5A 130.5(9) . . ?
C7A C6A C11A 120.9(9) . . ?
C11A C6A C5A 108.6(9) . . ?
C6A C7A H7A 121.3 . . ?
C8A C7A C6A 117.5(10) . . ?
C8A C7A H7A 121.3 . . ?
C7A C8A H8A 119.2 . . ?
C7A C8A C9A 121.6(11) . . ?
C9A C8A H8A 119.2 . . ?
C8A C9A H9A 119.4 . . ?
C8A C9A C10A 121.2(10) . . ?
C10A C9A H9A 119.4 . . ?
C9A C10A H10A 121.9 . . ?
C11A C10A C9A 116.3(9) . . ?
C11A C10A H10A 121.9 . . ?
C6A C11A C12A 108.1(8) . . ?
C10A C11A C6A 122.5(10) . . ?
C10A C11A C12A 129.4(9) . . ?
O2A C12A N1A 123.9(9) . . ?
O2A C12A C11A 130.3(9) . . ?
N1A C12A C11A 105.8(8) . . ?
C14A C13A Si1A 122.1(9) . . ?
C14A C13A C18A 119.8(11) . . ?
C18A C13A Si1A 118.1(8) . . ?
C13A C14A C20A 120.6(11) . . ?
C15A C14A C13A 124.0(15) . . ?
C15A C14A C20A 115.3(14) . . ?
C14A C15A H15A 123.1 . . ?
C14A C15A C16A 113.9(15) . . ?
C16A C15A H15A 123.1 . . ?
C15A C16A H16A 117.7 . . ?
C17A C16A C15A 124.7(12) . . ?
C17A C16A H16A 117.7 . . ?
C16A C17A H17A 120.2 . . ?
C16A C17A C18A 119.7(15) . . ?
C18A C17A H17A 120.2 . . ?
C13A C18A C17A 117.9(13) . . ?
C13A C18A C19A 128.0(12) . . ?
C17A C18A C19A 114.0(14) . . ?
C18A C19A H19D 109.5 . . ?
C18A C19A H19E 109.5 . . ?
C18A C19A H19F 109.5 . . ?
H19D C19A H19E 109.5 . . ?
H19D C19A H19F 109.5 . . ?
H19E C19A H19F 109.5 . . ?
C14A C20A H20D 109.5 . . ?
C14A C20A H20E 109.5 . . ?
C14A C20A H20F 109.5 . . ?
H20D C20A H20E 109.5 . . ?
H20D C20A H20F 109.5 . . ?
H20E C20A H20F 109.5 . . ?
C22A C21A Si1A 122.0(9) . . ?
C22A C21A C26A 115.5(10) . . ?
C26A C21A Si1A 122.0(8) . . ?
C21A C22A H22A 118.3 . . ?
C23A C22A C21A 123.4(11) . . ?
C23A C22A H22A 118.3 . . ?
C22A C23A H23A 120.7 . . ?
C22A C23A C24A 118.7(10) . . ?
C24A C23A H23A 120.7 . . ?
C23A C24A H24A 120.4 . . ?
C25A C24A C23A 119.1(10) . . ?
C25A C24A H24A 120.4 . . ?
C24A C25A H25A 119.5 . . ?
C26A C25A C24A 120.9(10) . . ?
C26A C25A H25A 119.5 . . ?
C21A C26A H26A 118.8 . . ?
C25A C26A C21A 122.4(10) . . ?
C25A C26A H26A 118.8 . . ?

loop_
_geom_bond_atom_site_label_1
_geom_bond_atom_site_label_2
_geom_bond_distance
_geom_bond_site_symmetry_2
_geom_bond_publ_flag
Si1 H1 1.0000 . ?
Si1 C1 1.858(10) . ?
Si1 C13 1.872(11) . ?
Si1 C21 1.865(11) . ?
O1 C5 1.206(11) . ?
O2 C12 1.222(11) . ?
N1 C4 1.466(12) . ?
N1 C5 1.400(12) . ?
N1 C12 1.383(12) . ?
C1 H1A 0.9900 . ?
C1 H1B 0.9900 . ?
C1 C2 1.548(12) . ?
C2 H2A 0.9900 . ?
C2 H2B 0.9900 . ?
C2 C3 1.521(13) . ?
C3 H3A 0.9900 . ?
C3 H3B 0.9900 . ?
C3 C4 1.518(12) . ?
C4 H4A 0.9900 . ?
C4 H4B 0.9900 . ?
C5 C6 1.485(12) . ?
C6 C7 1.402(13) . ?
C6 C11 1.372(12) . ?
C7 H7 0.9500 . ?
C7 C8 1.403(14) . ?
C8 H8 0.9500 . ?
C8 C9 1.379(15) . ?
C9 H9 0.9500 . ?
C9 C10 1.391(15) . ?
C10 H10 0.9500 . ?
C10 C11 1.389(13) . ?
C11 C12 1.484(14) . ?
C13 C14 1.414(15) . ?
C13 C18 1.438(13) . ?
C14 C15 1.423(16) . ?
C14 C20 1.496(14) . ?
C15 H15 0.9500 . ?
C15 C16 1.392(16) . ?
C16 H16 0.9500 . ?
C16 C17 1.355(17) . ?
C17 H17 0.9500 . ?
C17 C18 1.376(15) . ?
C18 C19 1.519(17) . ?
C19 H19A 0.9800 . ?
C19 H19B 0.9800 . ?
C19 H19C 0.9800 . ?
C20 H20A 0.9800 . ?
C20 H20B 0.9800 . ?
C20 H20C 0.9800 . ?
C21 C22 1.384(14) . ?
C21 C26 1.436(14) . ?
C22 H22 0.9500 . ?
C22 C23 1.395(15) . ?
C23 H23 0.9500 . ?
C23 C24 1.400(16) . ?
C24 H24 0.9500 . ?
C24 C25 1.404(17) . ?
C25 H25 0.9500 . ?
C25 C26 1.362(16) . ?
C26 H26 0.9500 . ?
Si1A H1AA 1.0000 . ?
Si1A C1A 1.859(12) . ?
Si1A C13A 1.884(10) . ?
Si1A C21A 1.894(11) . ?
O1A C5A 1.186(12) . ?
O2A C12A 1.226(12) . ?
N1A C4A 1.484(14) . ?
N1A C5A 1.399(13) . ?
N1A C12A 1.394(12) . ?
C1A H1AB 0.9900 . ?
C1A H1AC 0.9900 . ?
C1A C2A 1.53(2) . ?
C2A H2AA 0.9900 . ?
C2A H2AB 0.9900 . ?
C2A C3A 1.554(16) . ?
C3A H3AA 0.9900 . ?
C3A H3AB 0.9900 . ?
C3A C4A 1.537(16) . ?
C4A H4AA 0.9900 . ?
C4A H4AB 0.9900 . ?
C5A C6A 1.510(14) . ?
C6A C7A 1.377(15) . ?
C6A C11A 1.386(13) . ?
C7A H7A 0.9500 . ?
C7A C8A 1.375(16) . ?
C8A H8A 0.9500 . ?
C8A C9A 1.384(15) . ?
C9A H9A 0.9500 . ?
C9A C10A 1.400(15) . ?
C10A H10A 0.9500 . ?
C10A C11A 1.370(14) . ?
C11A C12A 1.491(14) . ?
C13A C14A 1.392(16) . ?
C13A C18A 1.431(18) . ?
C14A C15A 1.384(17) . ?
C14A C20A 1.52(2) . ?
C15A H15A 0.9500 . ?
C15A C16A 1.50(2) . ?
C16A H16A 0.9500 . ?
C16A C17A 1.30(2) . ?
C17A H17A 0.9500 . ?
C17A C18A 1.459(18) . ?
C18A C19A 1.47(2) . ?
C19A H19D 0.9800 . ?
C19A H19E 0.9800 . ?
C19A H19F 0.9800 . ?
C20A H20D 0.9800 . ?
C20A H20E 0.9800 . ?
C20A H20F 0.9800 . ?
C21A C22A 1.390(15) . ?
C21A C26A 1.414(15) . ?
C22A H22A 0.9500 . ?
C22A C23A 1.367(16) . ?
C23A H23A 0.9500 . ?
C23A C24A 1.411(15) . ?
C24A H24A 0.9500 . ?
C24A C25A 1.376(15) . ?
C25A H25A 0.9500 . ?
C25A C26A 1.345(15) . ?
C26A H26A 0.9500 . ?

loop_
_geom_torsion_atom_site_label_1
_geom_torsion_atom_site_label_2
_geom_torsion_atom_site_label_3
_geom_torsion_atom_site_label_4
_geom_torsion
_geom_torsion_site_symmetry_1
_geom_torsion_site_symmetry_2
_geom_torsion_site_symmetry_3
_geom_torsion_site_symmetry_4
_geom_torsion_publ_flag
Si1 C1 C2 C3 178.8(6) . . . . ?
Si1 C13 C14 C15 176.4(9) . . . . ?
Si1 C13 C14 C20 -2.1(15) . . . . ?
Si1 C13 C18 C17 -176.9(8) . . . . ?
Si1 C13 C18 C19 3.4(15) . . . . ?
Si1 C21 C22 C23 -175.5(9) . . . . ?
Si1 C21 C26 C25 175.5(9) . . . . ?
O1 C5 C6 C7 3.6(16) . . . . ?
O1 C5 C6 C11 -179.2(9) . . . . ?
N1 C5 C6 C7 -176.9(9) . . . . ?
N1 C5 C6 C11 0.3(10) . . . . ?
C1 Si1 C13 C14 -57.0(9) . . . . ?
C1 Si1 C13 C18 120.5(8) . . . . ?
C1 Si1 C21 C22 -21.5(10) . . . . ?
C1 Si1 C21 C26 160.4(8) . . . . ?
C1 C2 C3 C4 -176.0(8) . . . . ?
C2 C3 C4 N1 175.5(7) . . . . ?
C4 N1 C5 O1 -2.3(14) . . . . ?
C4 N1 C5 C6 178.2(8) . . . . ?
C4 N1 C12 O2 3.0(14) . . . . ?
C4 N1 C12 C11 -177.9(8) . . . . ?
C5 N1 C4 C3 108.8(10) . . . . ?
C5 N1 C12 O2 -177.6(9) . . . . ?
C5 N1 C12 C11 1.5(10) . . . . ?
C5 C6 C7 C8 179.1(9) . . . . ?
C5 C6 C11 C10 -178.2(8) . . . . ?
C5 C6 C11 C12 0.6(10) . . . . ?
C6 C7 C8 C9 -2.0(14) . . . . ?
C6 C11 C12 O2 177.8(9) . . . . ?
C6 C11 C12 N1 -1.3(9) . . . . ?
C7 C6 C11 C10 -0.7(14) . . . . ?
C7 C6 C11 C12 178.1(8) . . . . ?
C7 C8 C9 C10 0.4(15) . . . . ?
C8 C9 C10 C11 1.1(14) . . . . ?
C9 C10 C11 C6 -1.0(13) . . . . ?
C9 C10 C11 C12 -179.4(9) . . . . ?
C10 C11 C12 O2 -3.5(16) . . . . ?
C10 C11 C12 N1 177.4(9) . . . . ?
C11 C6 C7 C8 2.2(13) . . . . ?
C12 N1 C4 C3 -71.9(11) . . . . ?
C12 N1 C5 O1 178.3(9) . . . . ?
C12 N1 C5 C6 -1.2(10) . . . . ?
C13 Si1 C1 C2 -147.4(7) . . . . ?
C13 Si1 C21 C22 -149.2(8) . . . . ?
C13 Si1 C21 C26 32.8(10) . . . . ?
C13 C14 C15 C16 2.3(18) . . . . ?
C14 C13 C18 C17 0.7(15) . . . . ?
C14 C13 C18 C19 -179.0(10) . . . . ?
C14 C15 C16 C17 -2.8(19) . . . . ?
C15 C16 C17 C18 2.3(19) . . . . ?
C16 C17 C18 C13 -1.3(17) . . . . ?
C16 C17 C18 C19 178.4(12) . . . . ?
C18 C13 C14 C15 -1.2(15) . . . . ?
C18 C13 C14 C20 -179.8(10) . . . . ?
C20 C14 C15 C16 -179.1(12) . . . . ?
C21 Si1 C1 C2 86.7(7) . . . . ?
C21 Si1 C13 C14 69.5(9) . . . . ?
C21 Si1 C13 C18 -112.9(9) . . . . ?
C21 C22 C23 C24 -0.4(17) . . . . ?
C22 C21 C26 C25 -2.6(16) . . . . ?
C22 C23 C24 C25 -1.8(18) . . . . ?
C23 C24 C25 C26 1.8(18) . . . . ?
C24 C25 C26 C21 0.5(18) . . . . ?
C26 C21 C22 C23 2.6(15) . . . . ?
Si1A C1A C2A C3A 171.9(8) . . . . ?
Si1A C13A C14A C15A 177.3(11) . . . . ?
Si1A C13A C14A C20A -4.7(18) . . . . ?
Si1A C13A C18A C17A -178.6(9) . . . . ?
Si1A C13A C18A C19A 4.5(18) . . . . ?
Si1A C21A C22A C23A -170.5(9) . . . . ?
Si1A C21A C26A C25A 169.0(9) . . . . ?
O1A C5A C6A C7A 1.8(16) . . . . ?
O1A C5A C6A C11A -179.7(10) . . . . ?
N1A C5A C6A C7A -179.0(9) . . . . ?
N1A C5A C6A C11A -0.5(9) . . . . ?
C1A Si1A C13A C14A -64.1(11) . . . . ?
C1A Si1A C13A C18A 111.9(10) . . . . ?
C1A Si1A C21A C22A -24.7(12) . . . . ?
C1A Si1A C21A C26A 164.1(10) . . . . ?
C1A C2A C3A C4A -179.1(10) . . . . ?
C2A C3A C4A N1A -178.1(9) . . . . ?
C4A N1A C5A O1A -0.6(15) . . . . ?
C4A N1A C5A C6A -179.8(8) . . . . ?
C4A N1A C12A O2A -1.6(14) . . . . ?
C4A N1A C12A C11A 179.3(8) . . . . ?
C5A N1A C4A C3A -103.7(11) . . . . ?
C5A N1A C12A O2A 176.9(9) . . . . ?
C5A N1A C12A C11A -2.2(10) . . . . ?
C5A C6A C7A C8A 179.0(9) . . . . ?
C5A C6A C11A C10A -179.7(8) . . . . ?
C5A C6A C11A C12A -0.8(9) . . . . ?
C6A C7A C8A C9A -0.7(15) . . . . ?
C6A C11A C12A O2A -177.2(9) . . . . ?
C6A C11A C12A N1A 1.8(9) . . . . ?
C7A C6A C11A C10A -1.0(13) . . . . ?
C7A C6A C11A C12A 177.9(8) . . . . ?
C7A C8A C9A C10A 1.1(15) . . . . ?
C8A C9A C10A C11A -1.4(13) . . . . ?
C9A C10A C11A C6A 1.3(13) . . . . ?
C9A C10A C11A C12A -177.3(8) . . . . ?
C10A C11A C12A O2A 1.6(16) . . . . ?
C10A C11A C12A N1A -179.4(9) . . . . ?
C11A C6A C7A C8A 0.7(14) . . . . ?
C12A N1A C4A C3A 74.6(11) . . . . ?
C12A N1A C5A O1A -179.1(9) . . . . ?
C12A N1A C5A C6A 1.7(10) . . . . ?
C13A Si1A C1A C2A 80.4(11) . . . . ?
C13A Si1A C21A C22A -154.6(9) . . . . ?
C13A Si1A C21A C26A 34.2(11) . . . . ?
C13A C14A C15A C16A 0(2) . . . . ?
C14A C13A C18A C17A -2.6(17) . . . . ?
C14A C13A C18A C19A -179.5(13) . . . . ?
C14A C15A C16A C17A 0(2) . . . . ?
C15A C16A C17A C18A -1(2) . . . . ?
C16A C17A C18A C13A 2.4(19) . . . . ?
C16A C17A C18A C19A 179.8(13) . . . . ?
C18A C13A C14A C15A 1(2) . . . . ?
C18A C13A C14A C20A 179.4(13) . . . . ?
C20A C14A C15A C16A -178.2(12) . . . . ?
C21A Si1A C1A C2A -45.8(12) . . . . ?
C21A Si1A C13A C14A 64.0(11) . . . . ?
C21A Si1A C13A C18A -120.0(9) . . . . ?
C21A C22A C23A C24A 0.6(17) . . . . ?
C22A C21A C26A C25A -2.7(17) . . . . ?
C22A C23A C24A C25A -1.0(16) . . . . ?
C23A C24A C25A C26A -0.5(17) . . . . ?
C24A C25A C26A C21A 2.4(18) . . . . ?
C26A C21A C22A C23A 1.2(17) . . . . ?
